data_7102644
loop_
_publ_author_name
N.Christinat
R.Scopelliti
K.Severin

_publ_section_title
;
A new method for the synthesis of boronate macrocycles
;
_journal_issue 10
_journal_name_full 'Chemical communications (Cambridge, England)'
_journal_page_first 1158
_journal_page_last 1159
_journal_paper_doi 10.1039/b402510e
_journal_year 2004
_chemical_formula_moiety 'C44 H32 B4 N4 O8'
_chemical_formula_sum 'C44 H32 B4 N4 O8'
_chemical_formula_weight 787.98
_chemical_name_systematic
;
?
;
_space_group_IT_number 88
_symmetry_cell_setting tetragonal
_symmetry_space_group_name_Hall '-I 4ad'
_symmetry_space_group_name_H-M 'I 41/a :2'
_atom_sites_solution_hydrogens geom
_atom_sites_solution_primary direct
_atom_sites_solution_secondary difmap
_audit_creation_method SHELXL-97
_cell_angle_alpha 90.00
_cell_angle_beta 90.00
_cell_angle_gamma 90.00
_cell_formula_units_Z 4
_cell_length_a 16.7128(8)
_cell_length_b 16.7128(8)
_cell_length_c 13.9916(11)
_cell_measurement_reflns_used 4771
_cell_measurement_temperature 140(2)
_cell_measurement_theta_max 26.81185
_cell_measurement_theta_min 3.058
_cell_volume 3908.1(4)
_computing_cell_refinement 'Oxford Diffraction CrysAlis RED'
_computing_data_collection 'Oxford Diffraction CrysAlis CCD'
_computing_data_reduction 'Oxford Diffraction CrysAlis RED'
_computing_molecular_graphics 'Bruker SHELXTL'
_computing_publication_material 'Bruker SHELXTL'
_computing_structure_refinement 'SHELXL-97 (Sheldrick, 1997)'
_computing_structure_solution 'SHELXS-97 (Sheldrick, 1990)'
_diffrn_ambient_temperature 140(2)
_diffrn_measured_fraction_theta_full 0.999
_diffrn_measured_fraction_theta_max 0.999
_diffrn_measurement_device_type 'Oxford Diffraction KM4/Sapphire CCD'
_diffrn_measurement_method 'phi and omega scans'
_diffrn_radiation_monochromator graphite
_diffrn_radiation_source 'fine-focus sealed tube'
_diffrn_radiation_type MoK\a
_diffrn_radiation_wavelength 0.71073
_diffrn_reflns_av_R_equivalents 0.0384
_diffrn_reflns_av_sigmaI/netI 0.0285
_diffrn_reflns_limit_h_max 19
_diffrn_reflns_limit_h_min -19
_diffrn_reflns_limit_k_max 19
_diffrn_reflns_limit_k_min -18
_diffrn_reflns_limit_l_max 16
_diffrn_reflns_limit_l_min -16
_diffrn_reflns_number 11750
_diffrn_reflns_theta_full 25.02
_diffrn_reflns_theta_max 25.02
_diffrn_reflns_theta_min 3.09
_exptl_absorpt_coefficient_mu 0.091
_exptl_absorpt_correction_T_max 0.863
_exptl_absorpt_correction_T_min 0.555
_exptl_absorpt_correction_type refdelf
_exptl_absorpt_process_details
;
(See: Walker, N. & Stuart, D. (1983) Acta Cryst. A39, 158-166)
;
_exptl_crystal_colour colourless
_exptl_crystal_density_diffrn 1.339
_exptl_crystal_density_method 'not measured'
_exptl_crystal_description block
_exptl_crystal_F_000 1632
_exptl_crystal_size_max 0.17
_exptl_crystal_size_mid 0.17
_exptl_crystal_size_min 0.14
_refine_diff_density_max 0.350
_refine_diff_density_min -0.177
_refine_diff_density_rms 0.046
_refine_ls_extinction_coef 0.0004(4)
_refine_ls_extinction_expression Fc^*^=kFc[1+0.001xFc^2^\l^3^/sin(2\q)]^-1/4^
_refine_ls_extinction_method SHELXL
_refine_ls_goodness_of_fit_ref 1.097
_refine_ls_hydrogen_treatment mixed
_refine_ls_matrix_type full
_refine_ls_number_parameters 137
_refine_ls_number_reflns 1729
_refine_ls_number_restraints 0
_refine_ls_restrained_S_all 1.097
_refine_ls_R_factor_all 0.0499
_refine_ls_R_factor_gt 0.0347
_refine_ls_shift/su_max 0.000
_refine_ls_shift/su_mean 0.000
_refine_ls_structure_factor_coef Fsqd
_refine_ls_weighting_details 'calc w=1/[\s^2^(Fo^2^)+(0.0553P)^2^+0.0000P] where P=(Fo^2^+2Fc^2^)/3'
_refine_ls_weighting_scheme calc
_refine_ls_wR_factor_gt 0.0874
_refine_ls_wR_factor_ref 0.0943
_reflns_number_gt 1445
_reflns_number_total 1729
_reflns_threshold_expression >2sigma(I)
_cod_data_source_file b402510e.txt
_cod_data_source_block 1
_cod_depositor_comments
;
The following automatic conversions were performed:
'_symmetry_cell_setting' value 'Tetragonal' changed to 'tetragonal'
according to '/home/saulius/struct/CIF-dictionaries/cif_core.dic'
dictionary named 'cif_core.dic' version 2.4.1 from 2010-06-29.

Automatic conversion script
Id: cif_fix_enum 1527 2010-12-29 10:47:43Z saulius 
;
_cod_original_sg_symbol_H-M I4(1)/a
_cod_database_code 7102644

loop_
_symmetry_equiv_pos_as_xyz
'x, y, z'
'-x+1/2, -y, z+1/2'
'-y+3/4, x+1/4, z+1/4'
'y+3/4, -x+3/4, z+3/4'
'x+1/2, y+1/2, z+1/2'
'-x+1, -y+1/2, z+1'
'-y+5/4, x+3/4, z+3/4'
'y+5/4, -x+5/4, z+5/4'
'-x, -y, -z'
'x-1/2, y, -z-1/2'
'y-3/4, -x-1/4, -z-1/4'
'-y-3/4, x-3/4, -z-3/4'
'-x+1/2, -y+1/2, -z+1/2'
'x, y+1/2, -z'
'y-1/4, -x+1/4, -z+1/4'
'-y-1/4, x-1/4, -z-1/4'

loop_
_atom_site_label
_atom_site_type_symbol
_atom_site_fract_x
_atom_site_fract_y
_atom_site_fract_z
_atom_site_U_iso_or_equiv
_atom_site_adp_type
_atom_site_occupancy
_atom_site_symmetry_multiplicity
_atom_site_calc_flag
_atom_site_refinement_flags
O1 O 0.38001(6) -0.23523(6) 0.08966(7) 0.0175(3) Uani 1 1 d .
O2 O 0.34729(6) -0.10489(6) 0.14639(7) 0.0190(3) Uani 1 1 d .
N1 N 0.37030(7) -0.30133(7) 0.23745(8) 0.0170(3) Uani 1 1 d .
C1 C 0.36622(8) -0.23555(8) 0.18279(10) 0.0158(3) Uani 1 1 d .
C2 C 0.34634(8) -0.15913(8) 0.21845(10) 0.0169(3) Uani 1 1 d .
C3 C 0.32879(9) -0.14964(9) 0.31337(11) 0.0206(4) Uani 1 1 d .
H3 H 0.3154 -0.0988 0.3393 0.025 Uiso 1 1 calc R
C4 C 0.33151(9) -0.21901(9) 0.37080(10) 0.0227(4) Uani 1 1 d .
H4 H 0.3189 -0.2151 0.4368 0.027 Uiso 1 1 calc R
C5 C 0.35192(9) -0.29155(9) 0.33349(10) 0.0202(4) Uani 1 1 d .
H5 H 0.3536 -0.3368 0.3745 0.024 Uiso 1 1 calc R
C6 C 0.29263(8) -0.14383(9) -0.01929(10) 0.0177(4) Uani 1 1 d .
C7 C 0.27489(9) -0.20499(9) -0.08481(11) 0.0230(4) Uani 1 1 d .
H7 H 0.3094 -0.2501 -0.0889 0.028 Uiso 1 1 calc R
C8 C 0.20794(10) -0.20106(10) -0.14382(11) 0.0271(4) Uani 1 1 d .
H8 H 0.1972 -0.2433 -0.1874 0.033 Uiso 1 1 calc R
C9 C 0.15682(10) -0.13565(10) -0.13920(11) 0.0281(4) Uani 1 1 d .
H9 H 0.1110 -0.1331 -0.1792 0.034 Uiso 1 1 calc R
C10 C 0.17320(9) -0.07397(10) -0.07567(12) 0.0255(4) Uani 1 1 d .
H10 H 0.1388 -0.0288 -0.0726 0.031 Uiso 1 1 calc R
C11 C 0.24029(9) -0.07826(9) -0.01629(11) 0.0213(4) Uani 1 1 d .
H11 H 0.2507 -0.0358 0.0271 0.026 Uiso 1 1 calc R
B1 B 0.36505(10) -0.14949(10) 0.05611(12) 0.0181(4) Uani 1 1 d .

loop_
_atom_site_aniso_label
_atom_site_aniso_U_11
_atom_site_aniso_U_22
_atom_site_aniso_U_33
_atom_site_aniso_U_23
_atom_site_aniso_U_13
_atom_site_aniso_U_12
O1 0.0205(6) 0.0176(6) 0.0144(6) 0.0007(4) 0.0003(4) 0.0022(4)
O2 0.0207(6) 0.0182(6) 0.0182(6) 0.0003(4) 0.0006(4) 0.0028(4)
N1 0.0159(7) 0.0193(7) 0.0159(6) 0.0004(5) 0.0000(5) -0.0025(5)
C1 0.0122(7) 0.0204(8) 0.0148(7) 0.0000(6) -0.0003(6) -0.0015(6)
C2 0.0131(8) 0.0182(8) 0.0195(8) 0.0011(6) -0.0012(6) -0.0012(6)
C3 0.0184(8) 0.0217(8) 0.0216(8) -0.0057(6) 0.0005(6) -0.0007(6)
C4 0.0236(9) 0.0291(9) 0.0153(8) -0.0020(6) 0.0030(6) -0.0023(7)
C5 0.0195(8) 0.0244(8) 0.0166(8) 0.0025(6) 0.0013(6) -0.0029(6)
C6 0.0175(8) 0.0188(8) 0.0168(8) 0.0025(6) 0.0028(6) -0.0020(6)
C7 0.0243(9) 0.0215(8) 0.0232(8) 0.0011(7) -0.0001(7) 0.0037(6)
C8 0.0288(9) 0.0288(9) 0.0238(9) -0.0028(7) -0.0032(7) -0.0041(7)
C9 0.0210(9) 0.0362(10) 0.0272(9) 0.0046(8) -0.0071(7) -0.0011(7)
C10 0.0203(8) 0.0256(9) 0.0307(9) 0.0059(7) -0.0003(7) 0.0045(7)
C11 0.0206(8) 0.0201(8) 0.0232(8) 0.0015(6) 0.0010(7) -0.0009(6)
B1 0.0209(9) 0.0158(9) 0.0175(8) 0.0001(7) 0.0007(7) 0.0021(7)

loop_
_atom_type_symbol
_atom_type_description
_atom_type_scat_dispersion_real
_atom_type_scat_dispersion_imag
_atom_type_scat_source
C C 0.0033 0.0016 'International Tables Vol C Tables 4.2.6.8 and 6.1.1.4'
H H 0.0000 0.0000 'International Tables Vol C Tables 4.2.6.8 and 6.1.1.4'
B B 0.0013 0.0007 'International Tables Vol C Tables 4.2.6.8 and 6.1.1.4'
N N 0.0061 0.0033 'International Tables Vol C Tables 4.2.6.8 and 6.1.1.4'
O O 0.0106 0.0060 'International Tables Vol C Tables 4.2.6.8 and 6.1.1.4'

loop_
_geom_angle_atom_site_label_1
_geom_angle_atom_site_label_2
_geom_angle_atom_site_label_3
_geom_angle
_geom_angle_site_symmetry_1
_geom_angle_site_symmetry_3
C1 O1 B1 106.12(11) . .
C2 O2 B1 107.28(11) . .
C1 N1 C5 116.38(12) . .
C1 N1 B1 120.93(12) . 12_656
C5 N1 B1 122.61(12) . 12_656
O1 C1 N1 123.79(13) . .
O1 C1 C2 112.68(12) . .
N1 C1 C2 123.54(13) . .
O2 C2 C3 130.26(13) . .
O2 C2 C1 109.85(12) . .
C3 C2 C1 119.89(13) . .
C2 C3 C4 116.75(14) . .
C2 C3 H3 121.6 . .
C4 C3 H3 121.6 . .
C5 C4 C3 121.37(14) . .
C5 C4 H4 119.3 . .
C3 C4 H4 119.3 . .
C4 C5 N1 122.06(14) . .
C4 C5 H5 119.0 . .
N1 C5 H5 119.0 . .
C11 C6 C7 117.15(14) . .
C11 C6 B1 119.71(13) . .
C7 C6 B1 122.97(14) . .
C8 C7 C6 121.50(15) . .
C8 C7 H7 119.2 . .
C6 C7 H7 119.2 . .
C9 C8 C7 120.25(15) . .
C9 C8 H8 119.9 . .
C7 C8 H8 119.9 . .
C10 C9 C8 119.54(14) . .
C10 C9 H9 120.2 . .
C8 C9 H9 120.2 . .
C9 C10 C11 120.05(15) . .
C9 C10 H10 120.0 . .
C11 C10 H10 120.0 . .
C10 C11 C6 121.52(14) . .
C10 C11 H11 119.2 . .
C6 C11 H11 119.2 . .
O2 B1 O1 103.90(11) . .
O2 B1 N1 110.05(12) . 15_655
O1 B1 N1 105.07(11) . 15_655
O2 B1 C6 112.03(12) . .
O1 B1 C6 112.31(12) . .
N1 B1 C6 112.91(12) 15_655 .

loop_
_geom_bond_atom_site_label_1
_geom_bond_atom_site_label_2
_geom_bond_distance
_geom_bond_site_symmetry_2
O1 C1 1.3233(16) .
O1 B1 1.5285(19) .
O2 C2 1.3559(17) .
O2 B1 1.4964(19) .
N1 C1 1.3409(18) .
N1 C5 1.3880(18) .
N1 B1 1.601(2) 12_656
C1 C2 1.4108(19) .
C2 C3 1.369(2) .
C3 C4 1.411(2) .
C3 H3 0.9500 .
C4 C5 1.363(2) .
C4 H4 0.9500 .
C5 H5 0.9500 .
C6 C11 1.403(2) .
C6 C7 1.405(2) .
C6 B1 1.608(2) .
C7 C8 1.392(2) .
C7 H7 0.9500 .
C8 C9 1.389(2) .
C8 H8 0.9500 .
C9 C10 1.388(2) .
C9 H9 0.9500 .
C10 C11 1.397(2) .
C10 H10 0.9500 .
C11 H11 0.9500 .
B1 N1 1.601(2) 15_655

loop_
_geom_torsion_atom_site_label_1
_geom_torsion_atom_site_label_2
_geom_torsion_atom_site_label_3
_geom_torsion_atom_site_label_4
_geom_torsion
_geom_torsion_site_symmetry_1
_geom_torsion_site_symmetry_4
B1 O1 C1 N1 177.46(13) . .
B1 O1 C1 C2 -2.27(15) . .
C5 N1 C1 O1 -178.30(13) . .
B1 N1 C1 O1 4.9(2) 12_656 .
C5 N1 C1 C2 1.4(2) . .
B1 N1 C1 C2 -175.44(13) 12_656 .
B1 O2 C2 C3 -176.07(15) . .
B1 O2 C2 C1 2.96(16) . .
O1 C1 C2 O2 -0.41(17) . .
N1 C1 C2 O2 179.86(12) . .
O1 C1 C2 C3 178.73(12) . .
N1 C1 C2 C3 -1.0(2) . .
O2 C2 C3 C4 178.69(14) . .
C1 C2 C3 C4 -0.3(2) . .
C2 C3 C4 C5 1.0(2) . .
C3 C4 C5 N1 -0.6(2) . .
C1 N1 C5 C4 -0.6(2) . .
B1 N1 C5 C4 176.19(13) 12_656 .
C11 C6 C7 C8 -0.4(2) . .
B1 C6 C7 C8 174.73(14) . .
C6 C7 C8 C9 0.2(2) . .
C7 C8 C9 C10 0.4(2) . .
C8 C9 C10 C11 -0.6(2) . .
C9 C10 C11 C6 0.3(2) . .
C7 C6 C11 C10 0.2(2) . .
B1 C6 C11 C10 -175.14(13) . .
C2 O2 B1 O1 -4.10(14) . .
C2 O2 B1 N1 -116.14(12) . 15_655
C2 O2 B1 C6 117.37(13) . .
C1 O1 B1 O2 3.83(14) . .
C1 O1 B1 N1 119.45(11) . 15_655
C1 O1 B1 C6 -117.45(13) . .
C11 C6 B1 O2 25.96(19) . .
C7 C6 B1 O2 -149.10(13) . .
C11 C6 B1 O1 142.45(13) . .
C7 C6 B1 O1 -32.61(19) . .
C11 C6 B1 N1 -98.97(15) . 15_655
C7 C6 B1 N1 85.97(17) . 15_655
